data_7039467
loop_
_publ_author_name
'Powley, Samuel L.'
'Rosair, Georgina M.'
'Welch, Alan J.'

_publ_section_title
;
 Further studies of the Enhanced Structural Carborane Effect:
 tricarbonylruthenium and related derivatives of benzocarborane,
 dihydrobenzocarborane and biphenylcarborane.
;
_journal_issue 29
_journal_name_full 'Dalton transactions (Cambridge, England : 2003)'
_journal_page_first 11742
_journal_page_last 11752
_journal_paper_doi 10.1039/c6dt01888b
_journal_volume 45
_journal_year 2016
_chemical_formula_moiety 'C19 H22 B9 Co'
_chemical_formula_sum 'C19 H22 B9 Co'
_chemical_formula_weight 406.58
_space_group_crystal_system orthorhombic
_space_group_IT_number 29
_space_group_name_Hall 'P 2c -2ac'
_space_group_name_H-M_alt 'P c a 21'
_symmetry_space_group_name_Hall 'P 2c -2ac'
_symmetry_space_group_name_H-M 'P c a 21'
_atom_sites_solution_hydrogens mixed
_atom_sites_solution_primary direct
_audit_creation_date 2016-04-01
_audit_creation_method
;
Olex2 1.2
(compiled 2015.01.26 svn.r3150 for OlexSys, GUI svn.r4998)
;
_audit_update_record
;
2016-05-12 deposited with the CCDC.
2016-06-07 downloaded from the CCDC.
;
_cell_angle_alpha 90
_cell_angle_beta 90
_cell_angle_gamma 90
_cell_formula_units_Z 8
_cell_length_a 21.4471(12)
_cell_length_b 13.2284(8)
_cell_length_c 13.4064(7)
_cell_measurement_reflns_used 7392
_cell_measurement_temperature 100(2)
_cell_measurement_theta_max 28.410
_cell_measurement_theta_min 2.432
_cell_volume 3803.5(4)
_computing_cell_refinement 'SAINT v7.68A (Bruker, 2009)'
_computing_data_reduction 'SAINT v7.68A (Bruker, 2009)'
_computing_molecular_graphics 'Olex2 (Dolomanov et al., 2009)'
_computing_publication_material 'Olex2 (Dolomanov et al., 2009)'
_computing_structure_refinement 'XL (Sheldrick, 2008)'
_computing_structure_solution 'XS (Sheldrick, 2008)'
_diffrn_ambient_temperature 100.15
_diffrn_measured_fraction_theta_full 0.999
_diffrn_measured_fraction_theta_max 0.997
_diffrn_measurement_device_type 'Bruker APEX-II CCD'
_diffrn_measurement_method '\f and \w scans'
_diffrn_radiation_monochromator graphite
_diffrn_radiation_type MoK\a
_diffrn_radiation_wavelength 0.71073
_diffrn_reflns_av_R_equivalents 0.0778
_diffrn_reflns_av_unetI/netI 0.0619
_diffrn_reflns_Laue_measured_fraction_full 0.999
_diffrn_reflns_Laue_measured_fraction_max 0.997
_diffrn_reflns_limit_h_max 23
_diffrn_reflns_limit_h_min -28
_diffrn_reflns_limit_k_max 17
_diffrn_reflns_limit_k_min -17
_diffrn_reflns_limit_l_max 17
_diffrn_reflns_limit_l_min -18
_diffrn_reflns_number 65654
_diffrn_reflns_point_group_measured_fraction_full 0.999
_diffrn_reflns_point_group_measured_fraction_max 0.997
_diffrn_reflns_theta_full 26.000
_diffrn_reflns_theta_max 28.611
_diffrn_reflns_theta_min 2.362
_diffrn_standards_number 0
_exptl_absorpt_coefficient_mu 0.905
_exptl_absorpt_correction_T_max 0.7457
_exptl_absorpt_correction_T_min 0.6604
_exptl_absorpt_correction_type multi-scan
_exptl_absorpt_process_details
;
SADABS-2008/1 (Bruker,2008) was used for absorption correction.
wR2(int) was 0.0818 before and 0.0688 after correction.
The Ratio of minimum to maximum transmission is 0.8856.
The \l/2 correction factor is 0.0015.
;
_exptl_crystal_colour yellow
_exptl_crystal_colour_primary yellow
_exptl_crystal_density_diffrn 1.420
_exptl_crystal_description PLATE
_exptl_crystal_F_000 1664
_exptl_crystal_size_max 0.38
_exptl_crystal_size_mid 0.36
_exptl_crystal_size_min 0.04
_refine_diff_density_max 0.506
_refine_diff_density_min -0.649
_refine_diff_density_rms 0.070
_refine_ls_abs_structure_details
;
 Refined as an inversion twin.
;
_refine_ls_abs_structure_Flack 0.49(2)
_refine_ls_extinction_method none
_refine_ls_goodness_of_fit_ref 1.042
_refine_ls_hydrogen_treatment mixed
_refine_ls_matrix_type full
_refine_ls_number_parameters 584
_refine_ls_number_reflns 9696
_refine_ls_number_restraints 1
_refine_ls_restrained_S_all 1.042
_refine_ls_R_factor_all 0.0675
_refine_ls_R_factor_gt 0.0484
_refine_ls_shift/su_max 0.000
_refine_ls_shift/su_mean 0.000
_refine_ls_structure_factor_coef Fsqd
_refine_ls_weighting_details 'w=1/[\s^2^(Fo^2^)+(0.0495P)^2^+0.3674P] where P=(Fo^2^+2Fc^2^)/3'
_refine_ls_weighting_scheme calc
_refine_ls_wR_factor_gt 0.0985
_refine_ls_wR_factor_ref 0.1077
_reflns_Friedel_coverage 0.920
_reflns_Friedel_fraction_full 1.000
_reflns_Friedel_fraction_max 0.997
_reflns_number_gt 7791
_reflns_number_total 9696
_reflns_threshold_expression 'I > 2\s(I)'
_cod_data_source_file c6dt01888b2.cif
_cod_data_source_block pca21
_cod_depositor_comments 'Adding full bibliography for 7039461--7039468.cif.'
_cod_database_code 7039467
_shelx_space_group_comment
;
The symmetry employed for this shelxl refinement is uniquely defined
by the following loop, which should always be used as a source of
symmetry information in preference to the above space-group names.
They are only intended as comments.
;
_shelx_estimated_absorpt_t_max 0.965
_shelx_estimated_absorpt_t_min 0.725
_olex2_refinement_description
;
1. Twinned data refinement
 Scales: 0.51(2) 0.49(2)
2. Fixed Uiso
 At 1.2 times of:
  All B(H) groups, All C(H) groups, All C(H,H) groups
3.a Ternary CH refined with riding coordinates:
 C31'(H31'), C32'(H32'), C33'(H33'), C34'(H34'), C35'(H35'), C31(H31),
 C32(H32), C33(H33), C34(H34), C35(H35)
3.b Aromatic/amide H refined with riding coordinates:
 C12'(H12A), C13'(H13'), C14'(H14'), C18'(H18'), C19'(H19'), C20'(H20'),
 C21'(H21'), C12(H12B), C13(H13), C14(H14), C18(H18), C19(H19), C20(H20),
 C21(H21)
;
_shelx_shelxl_version_number 2014/7
_olex2_submission_special_instructions 'No special instructions were received'

loop_
_space_group_symop_operation_xyz
'x, y, z'
'-x, -y, z+1/2'
'-x+1/2, y, z+1/2'
'x+1/2, -y, z'

loop_
_atom_site_label
_atom_site_type_symbol
_atom_site_fract_x
_atom_site_fract_y
_atom_site_fract_z
_atom_site_U_iso_or_equiv
_atom_site_adp_type
_atom_site_occupancy
_atom_site_site_symmetry_order
_atom_site_calc_flag
_atom_site_refinement_flags_posn
C1' C 0.0820(2) -0.0060(3) 0.4847(4) 0.0153(10) Uani 1 1 d .
C2' C 0.1324(2) -0.0703(4) 0.4216(4) 0.0177(11) Uani 1 1 d .
Co3' Co 0.13277(3) 0.07890(5) 0.38712(4) 0.01667(16) Uani 1 1 d .
B4' B 0.1153(3) 0.1026(5) 0.5368(5) 0.0200(13) Uani 1 1 d .
H4' H 0.085(2) 0.171(4) 0.551(4) 0.024 Uiso 1 1 d R
B5' B 0.0994(3) -0.0078(5) 0.6107(4) 0.0209(12) Uani 1 1 d .
H5' H 0.057(2) -0.001(4) 0.652(4) 0.025 Uiso 1 1 d R
B6' B 0.1098(3) -0.1170(5) 0.5391(4) 0.0196(12) Uani 1 1 d .
H6' H 0.080(2) -0.179(4) 0.541(4) 0.024 Uiso 1 1 d R
B7' B 0.2056(3) -0.0151(5) 0.4257(4) 0.0200(12) Uani 1 1 d .
H7' H 0.239(2) -0.027(3) 0.370(4) 0.024 Uiso 1 1 d R
B8' B 0.1975(3) 0.0959(5) 0.5032(5) 0.0243(13) Uani 1 1 d .
H8' H 0.223(2) 0.151(4) 0.496(4) 0.029 Uiso 1 1 d R
B9' B 0.1719(3) 0.0537(5) 0.6225(5) 0.0249(13) Uani 1 1 d .
H9' H 0.182(2) 0.100(4) 0.697(5) 0.030 Uiso 1 1 d R
B10' B 0.1680(3) -0.0803(5) 0.6216(5) 0.0262(14) Uani 1 1 d .
C10' C 0.0154(2) -0.0141(3) 0.4544(4) 0.0147(9) Uani 1 1 d .
H10' H 0.175(2) -0.131(4) 0.692(4) 0.018 Uiso 1 1 d R
B11' B 0.1877(3) -0.1235(5) 0.5014(5) 0.0227(12) Uani 1 1 d .
C11' C -0.0289(2) 0.0443(4) 0.5045(4) 0.0199(11) Uani 1 1 d .
H11A H -0.013(2) 0.096(4) 0.556(4) 0.024 Uiso 1 1 d R
B12' B 0.2274(3) -0.0185(5) 0.5529(5) 0.0260(14) Uani 1 1 d .
H12' H 0.275(3) -0.028(4) 0.577(4) 0.031 Uiso 1 1 d R
C12' C -0.0915(2) 0.0365(4) 0.4816(4) 0.0230(11) Uani 1 1 d .
H12A H -0.1213 0.0769 0.5156 0.028 Uiso 1 1 calc R
C13' C -0.1105(2) -0.0311(4) 0.4080(4) 0.0236(12) Uani 1 1 d .
H13' H -0.1535 -0.0383 0.3927 0.028 Uiso 1 1 calc R
C14' C -0.0670(2) -0.0874(3) 0.3578(4) 0.0197(11) Uani 1 1 d .
H14' H -0.0808 -0.1335 0.3082 0.024 Uiso 1 1 calc R
C15' C -0.0031(2) -0.0800(3) 0.3766(4) 0.0160(9) Uani 1 1 d .
C16' C 0.04353(19) -0.1373(3) 0.3170(4) 0.0160(9) Uani 1 1 d .
C17' C 0.1080(2) -0.1328(3) 0.3374(3) 0.0153(10) Uani 1 1 d .
C18' C 0.1504(2) -0.1833(4) 0.2764(4) 0.0221(11) Uani 1 1 d .
H18' H 0.1938 -0.1794 0.2905 0.026 Uiso 1 1 calc R
C19' C 0.1300(2) -0.2393(4) 0.1952(4) 0.0256(12) Uani 1 1 d .
H19' H 0.1592 -0.2735 0.1540 0.031 Uiso 1 1 calc R
C20' C 0.0670(3) -0.2450(4) 0.1746(4) 0.0268(12) Uani 1 1 d .
H20' H 0.0528 -0.2837 0.1194 0.032 Uiso 1 1 calc R
C21' C 0.0248(2) -0.1945(4) 0.2344(4) 0.0211(11) Uani 1 1 d .
H21' H -0.0183 -0.1988 0.2190 0.025 Uiso 1 1 calc R
C31' C 0.0786(3) 0.1039(5) 0.2622(5) 0.0389(16) Uani 1 1 d .
H31' H 0.0422 0.0621 0.2406 0.047 Uiso 1 1 calc R
C32' C 0.1398(4) 0.0890(5) 0.2345(5) 0.046(2) Uani 1 1 d .
H32' H 0.1554 0.0349 0.1888 0.056 Uiso 1 1 calc R
C33' C 0.1754(3) 0.1617(6) 0.2805(5) 0.047(2) Uani 1 1 d .
H33' H 0.2216 0.1696 0.2728 0.057 Uiso 1 1 calc R
C34' C 0.1372(3) 0.2237(4) 0.3373(5) 0.0474(19) Uani 1 1 d .
H34' H 0.1505 0.2843 0.3766 0.057 Uiso 1 1 calc R
C35' C 0.0763(3) 0.1872(5) 0.3262(5) 0.0422(16) Uani 1 1 d .
H35' H 0.0379 0.2164 0.3574 0.051 Uiso 1 1 calc R
H11' H 0.203(3) -0.199(5) 0.473(5) 0.051 Uiso 1 1 d R
C1 C 0.4107(2) 0.4962(3) 0.2254(3) 0.0153(10) Uani 1 1 d .
C2 C 0.3572(2) 0.4399(4) 0.2907(3) 0.0142(10) Uani 1 1 d .
Co3 Co 0.36355(3) 0.59295(5) 0.31693(4) 0.01540(15) Uani 1 1 d .
B4 B 0.3821(3) 0.6031(5) 0.1656(5) 0.0195(13) Uani 1 1 d .
H4 H 0.413(2) 0.662(4) 0.148(4) 0.023 Uiso 1 1 d R
B5 B 0.3951(3) 0.4872(4) 0.1007(4) 0.0213(12) Uani 1 1 d .
H5 H 0.439(2) 0.473(4) 0.049(4) 0.026 Uiso 1 1 d R
B6 B 0.3789(3) 0.3834(5) 0.1789(4) 0.0219(12) Uani 1 1 d .
H6 H 0.412(2) 0.312(4) 0.185(4) 0.026 Uiso 1 1 d R
B7 B 0.2860(3) 0.5062(4) 0.2828(5) 0.0205(13) Uani 1 1 d .
H7 H 0.256(2) 0.502(3) 0.350(4) 0.025 Uiso 1 1 d R
B8 B 0.3005(3) 0.6103(5) 0.1985(5) 0.0222(13) Uani 1 1 d .
H8 H 0.271(2) 0.683(4) 0.203(4) 0.027 Uiso 1 1 d R
B9 B 0.3255(3) 0.5571(5) 0.0820(5) 0.0239(13) Uani 1 1 d .
H9 H 0.313(2) 0.601(4) 0.017(5) 0.029 Uiso 1 1 d R
B10 B 0.3221(3) 0.4228(5) 0.0900(5) 0.0241(14) Uani 1 1 d .
H10 H 0.311(2) 0.375(4) 0.028(4) 0.029 Uiso 1 1 d R
C10 C 0.4767(2) 0.4831(3) 0.2592(4) 0.0148(10) Uani 1 1 d .
B11 B 0.3001(3) 0.3924(5) 0.2143(5) 0.0229(13) Uani 1 1 d .
H11 H 0.278(2) 0.320(4) 0.236(4) 0.028 Uiso 1 1 d R
C11 C 0.5233(2) 0.5338(4) 0.2078(4) 0.0210(11) Uani 1 1 d .
H11B H 0.515(2) 0.574(4) 0.156(5) 0.025 Uiso 1 1 d R
B12 B 0.2654(3) 0.4973(5) 0.1543(5) 0.0230(13) Uani 1 1 d .
H12 H 0.216(2) 0.493(4) 0.133(4) 0.028 Uiso 1 1 d R
C12 C 0.5852(2) 0.5263(4) 0.2359(4) 0.0209(11) Uani 1 1 d .
H12B H 0.6166 0.5626 0.2009 0.025 Uiso 1 1 calc R
C13 C 0.6007(2) 0.4648(4) 0.3160(5) 0.0242(10) Uani 1 1 d .
H13 H 0.6430 0.4584 0.3360 0.029 Uiso 1 1 calc R
C14 C 0.5547(2) 0.4130(3) 0.3668(4) 0.0191(10) Uani 1 1 d .
H14 H 0.5663 0.3705 0.4209 0.023 Uiso 1 1 calc R
C15 C 0.4915(2) 0.4211(3) 0.3412(4) 0.0154(10) Uani 1 1 d .
C16 C 0.4419(2) 0.3705(3) 0.4005(4) 0.0158(10) Uani 1 1 d .
C17 C 0.3785(2) 0.3807(3) 0.3791(4) 0.0167(9) Uani 1 1 d .
C18 C 0.3333(2) 0.3367(4) 0.4404(4) 0.0216(11) Uani 1 1 d .
H18 H 0.2903 0.3456 0.4254 0.026 Uiso 1 1 calc R
C19 C 0.3504(2) 0.2806(4) 0.5227(4) 0.0259(11) Uani 1 1 d .
H19 H 0.3196 0.2504 0.5640 0.031 Uiso 1 1 calc R
C20 C 0.4136(2) 0.2686(4) 0.5445(4) 0.0251(11) Uani 1 1 d .
H20 H 0.4259 0.2303 0.6010 0.030 Uiso 1 1 calc R
C21 C 0.4579(2) 0.3120(3) 0.4844(4) 0.0205(10) Uani 1 1 d .
H21 H 0.5007 0.3022 0.4999 0.025 Uiso 1 1 calc R
C31 C 0.4323(2) 0.6532(5) 0.4080(5) 0.0351(15) Uani 1 1 d .
H31 H 0.4778 0.6370 0.4043 0.042 Uiso 1 1 calc R
C32 C 0.3886(4) 0.6030(4) 0.4664(4) 0.0375(17) Uani 1 1 d .
H32 H 0.3974 0.5446 0.5117 0.045 Uiso 1 1 calc R
C33 C 0.3299(3) 0.6477(5) 0.4505(4) 0.0351(15) Uani 1 1 d .
H33 H 0.2899 0.6281 0.4834 0.042 Uiso 1 1 calc R
C34 C 0.3382(2) 0.7269(4) 0.3804(5) 0.0308(12) Uani 1 1 d .
H34 H 0.3051 0.7737 0.3556 0.037 Uiso 1 1 calc R
C35 C 0.4020(3) 0.7301(4) 0.3544(4) 0.0331(13) Uani 1 1 d .
H35 H 0.4220 0.7791 0.3076 0.040 Uiso 1 1 calc R

loop_
_atom_site_aniso_label
_atom_site_aniso_U_11
_atom_site_aniso_U_22
_atom_site_aniso_U_33
_atom_site_aniso_U_23
_atom_site_aniso_U_13
_atom_site_aniso_U_12
C1' 0.014(2) 0.019(2) 0.013(2) -0.0009(19) 0.0038(18) 0.0029(18)
C2' 0.011(2) 0.022(2) 0.020(3) -0.0020(19) -0.0001(18) 0.0037(19)
Co3' 0.0157(3) 0.0178(3) 0.0165(3) -0.0002(3) 0.0030(3) -0.0026(2)
B4' 0.016(3) 0.027(3) 0.017(3) -0.002(2) 0.002(2) -0.005(3)
B5' 0.016(3) 0.031(3) 0.015(3) -0.002(2) -0.001(2) -0.007(2)
B6' 0.017(3) 0.029(3) 0.014(3) 0.004(2) -0.006(2) 0.001(2)
B7' 0.012(3) 0.033(3) 0.014(3) 0.000(2) 0.001(2) -0.001(2)
B8' 0.017(3) 0.030(3) 0.026(3) -0.004(3) 0.002(2) -0.008(2)
B9' 0.021(3) 0.037(4) 0.018(3) -0.005(3) -0.002(2) -0.005(3)
B10' 0.023(3) 0.035(4) 0.020(3) 0.001(3) -0.005(2) 0.001(3)
C10' 0.011(2) 0.016(2) 0.016(2) 0.0024(18) 0.0010(18) -0.0011(17)
B11' 0.021(3) 0.028(3) 0.019(3) 0.001(2) -0.005(2) 0.001(2)
C11' 0.019(3) 0.023(3) 0.018(3) 0.000(2) 0.0008(19) 0.003(2)
B12' 0.012(3) 0.037(4) 0.029(3) 0.002(3) -0.006(2) 0.000(2)
C12' 0.016(2) 0.032(3) 0.020(3) 0.004(2) 0.006(2) 0.004(2)
C13' 0.014(2) 0.034(3) 0.022(3) 0.011(2) -0.0011(18) 0.001(2)
C14' 0.017(2) 0.023(3) 0.019(3) 0.0031(18) -0.0036(18) -0.0020(19)
C15' 0.014(2) 0.018(2) 0.015(2) 0.0039(18) 0.0019(19) 0.0000(17)
C16' 0.018(2) 0.017(2) 0.0133(19) 0.003(2) -0.003(2) -0.0016(17)
C17' 0.018(2) 0.012(2) 0.016(2) -0.0025(17) -0.0005(17) -0.0005(17)
C18' 0.024(3) 0.022(3) 0.020(2) -0.003(2) 0.003(2) 0.003(2)
C19' 0.032(3) 0.024(3) 0.020(3) -0.005(2) 0.004(2) 0.010(2)
C20' 0.038(3) 0.023(3) 0.019(3) -0.003(2) -0.006(2) 0.000(2)
C21' 0.026(3) 0.021(3) 0.017(2) 0.0007(19) -0.0043(19) -0.003(2)
C31' 0.045(4) 0.042(4) 0.030(3) 0.024(3) -0.015(3) -0.021(3)
C32' 0.084(6) 0.036(4) 0.019(3) 0.010(3) 0.020(3) 0.017(4)
C33' 0.025(3) 0.055(4) 0.062(5) 0.038(4) 0.010(3) -0.005(3)
C34' 0.087(5) 0.014(3) 0.042(4) 0.007(2) -0.033(4) -0.011(3)
C35' 0.043(3) 0.057(4) 0.027(3) 0.023(3) 0.015(3) 0.034(3)
C1 0.012(2) 0.021(3) 0.013(2) 0.0029(19) -0.0029(18) 0.0004(18)
C2 0.012(2) 0.015(2) 0.016(3) 0.0044(17) 0.0008(16) 0.0015(18)
Co3 0.0135(3) 0.0181(3) 0.0145(3) -0.0009(3) 0.0001(3) 0.0000(2)
B4 0.021(3) 0.021(3) 0.016(3) 0.004(2) -0.002(2) 0.003(2)
B5 0.025(3) 0.027(3) 0.011(3) 0.003(2) 0.000(2) 0.007(2)
B6 0.023(3) 0.022(3) 0.021(3) -0.005(2) -0.004(2) 0.000(2)
B7 0.008(3) 0.026(3) 0.028(3) -0.001(2) -0.001(2) -0.002(2)
B8 0.018(3) 0.029(3) 0.020(3) 0.001(3) -0.005(2) 0.008(2)
B9 0.021(3) 0.033(4) 0.017(3) 0.001(3) -0.006(2) 0.002(3)
B10 0.020(3) 0.032(4) 0.020(3) -0.002(3) -0.008(2) 0.000(2)
C10 0.016(2) 0.018(2) 0.011(2) -0.0027(18) 0.0013(17) 0.0024(18)
B11 0.022(3) 0.026(3) 0.021(3) -0.003(2) -0.008(2) -0.004(2)
C11 0.017(3) 0.029(3) 0.017(3) 0.000(2) 0.004(2) 0.000(2)
B12 0.018(3) 0.033(3) 0.018(3) 0.002(2) -0.005(2) 0.000(2)
C12 0.015(2) 0.027(3) 0.021(3) -0.002(2) 0.0035(19) 0.001(2)
C13 0.013(2) 0.032(3) 0.027(3) -0.005(3) -0.004(2) 0.0024(19)
C14 0.019(2) 0.022(3) 0.016(2) -0.0034(18) -0.0061(19) 0.0020(18)
C15 0.014(2) 0.018(2) 0.015(2) -0.0035(17) -0.0040(17) -0.0003(17)
C16 0.019(2) 0.015(2) 0.014(2) 0.0015(18) -0.0018(18) -0.0018(17)
C17 0.017(2) 0.017(2) 0.016(2) -0.001(2) 0.0002(19) -0.0018(17)
C18 0.018(2) 0.023(3) 0.024(3) 0.004(2) -0.0016(19) -0.005(2)
C19 0.032(3) 0.028(3) 0.018(2) 0.007(2) 0.000(2) -0.011(2)
C20 0.038(3) 0.023(3) 0.014(2) 0.003(2) -0.006(2) -0.006(2)
C21 0.025(3) 0.019(2) 0.017(2) -0.001(2) -0.004(2) 0.002(2)
C31 0.018(3) 0.043(3) 0.044(4) -0.029(3) -0.007(2) 0.002(2)
C32 0.075(5) 0.020(3) 0.017(3) -0.004(2) -0.021(3) 0.005(3)
C33 0.037(3) 0.048(4) 0.020(3) -0.016(3) 0.018(2) -0.016(3)
C34 0.032(3) 0.030(3) 0.030(3) -0.013(3) -0.007(3) 0.011(2)
C35 0.039(3) 0.028(3) 0.033(3) -0.011(2) 0.009(2) -0.012(2)

loop_
_atom_type_symbol
_atom_type_description
_atom_type_scat_dispersion_real
_atom_type_scat_dispersion_imag
_atom_type_scat_source
C C 0.0033 0.0016 'International Tables Vol C Tables 4.2.6.8 and 6.1.1.4'
H H 0.0000 0.0000 'International Tables Vol C Tables 4.2.6.8 and 6.1.1.4'
B B 0.0013 0.0007 'International Tables Vol C Tables 4.2.6.8 and 6.1.1.4'
Co Co 0.3494 0.9721 'International Tables Vol C Tables 4.2.6.8 and 6.1.1.4'

loop_
_geom_angle_atom_site_label_1
_geom_angle_atom_site_label_2
_geom_angle_atom_site_label_3
_geom_angle
C2' C1' Co3' 66.2(2)
C2' C1' B4' 111.6(4)
C2' C1' B5' 111.1(4)
C2' C1' B6' 63.0(3)
B4' C1' Co3' 65.5(3)
B5' C1' Co3' 121.2(3)
B5' C1' B4' 62.2(3)
B5' C1' B6' 60.4(3)
B6' C1' Co3' 123.3(3)
B6' C1' B4' 112.6(4)
C10' C1' C2' 117.5(4)
C10' C1' Co3' 112.2(3)
C10' C1' B4' 124.1(4)
C10' C1' B5' 118.2(4)
C10' C1' B6' 112.4(4)
C1' C2' Co3' 67.0(2)
C1' C2' B6' 62.1(3)
C1' C2' B7' 111.6(4)
C1' C2' B11' 110.3(4)
B6' C2' Co3' 123.2(3)
B7' C2' Co3' 66.0(3)
B7' C2' B6' 111.6(4)
B7' C2' B11' 62.2(3)
B11' C2' Co3' 122.0(3)
B11' C2' B6' 59.8(3)
C17' C2' C1' 117.0(4)
C17' C2' Co3' 111.6(3)
C17' C2' B6' 112.7(4)
C17' C2' B7' 125.0(4)
C17' C2' B11' 118.5(4)
C1' Co3' B4' 50.5(2)
C1' Co3' B7' 84.9(2)
C1' Co3' B8' 86.4(2)
C1' Co3' C31' 107.9(2)
C1' Co3' C32' 135.5(3)
C1' Co3' C35' 109.0(2)
C2' Co3' C1' 46.81(18)
C2' Co3' B4' 85.7(2)
C2' Co3' B7' 50.1(2)
C2' Co3' B8' 86.4(2)
C2' Co3' C31' 109.8(2)
C2' Co3' C32' 106.9(2)
C2' Co3' C34' 173.5(2)
C2' Co3' C35' 140.4(2)
B4' Co3' B8' 51.9(2)
B7' Co3' B4' 89.1(2)
B7' Co3' B8' 51.5(2)
B7' Co3' C31' 136.6(3)
C31' Co3' B4' 131.5(3)
C31' Co3' B8' 163.1(2)
C32' Co3' B4' 166.0(3)
C32' Co3' B7' 103.5(2)
C32' Co3' B8' 133.1(3)
C32' Co3' C31' 39.1(3)
C33' Co3' C1' 174.0(3)
C33' Co3' C2' 133.7(3)
C33' Co3' B4' 133.4(3)
C33' Co3' B7' 99.3(2)
C33' Co3' B8' 99.6(3)
C33' Co3' C31' 66.0(2)
C33' Co3' C32' 39.4(3)
C33' Co3' C34' 40.1(3)
C33' Co3' C35' 66.8(2)
C34' Co3' C1' 139.1(3)
C34' Co3' B4' 100.7(3)
C34' Co3' B7' 128.0(3)
C34' Co3' B8' 96.4(2)
C34' Co3' C31' 67.0(2)
C34' Co3' C32' 66.9(3)
C34' Co3' C35' 40.2(2)
C35' Co3' B4' 100.0(3)
C35' Co3' B7' 166.1(2)
C35' Co3' B8' 127.8(3)
C35' Co3' C31' 39.8(3)
C35' Co3' C32' 66.5(2)
C1' B4' Co3' 64.0(3)
C1' B4' H4' 119(3)
C1' B4' B5' 58.4(3)
C1' B4' B8' 104.9(4)
C1' B4' B9' 103.7(4)
Co3' B4' H4' 113(3)
B5' B4' Co3' 116.6(4)
B5' B4' H4' 117(3)
B5' B4' B8' 106.3(5)
B8' B4' Co3' 65.0(3)
B8' B4' H4' 130(3)
B9' B4' Co3' 116.5(4)
B9' B4' H4' 125(3)
B9' B4' B5' 58.8(3)
B9' B4' B8' 59.1(4)
C1' B5' B4' 59.4(3)
C1' B5' H5' 109(3)
C1' B5' B6' 60.2(3)
C1' B5' B9' 105.8(4)
C1' B5' B10' 105.6(4)
B4' B5' H5' 113(3)
B6' B5' B4' 110.1(4)
B6' B5' H5' 117(3)
B6' B5' B9' 108.5(5)
B6' B5' B10' 59.3(3)
B9' B5' B4' 60.4(4)
B9' B5' H5' 132(3)
B9' B5' B10' 60.4(4)
B10' B5' B4' 109.2(4)
B10' B5' H5' 135(3)
C1' B6' C2' 54.9(3)
C1' B6' B5' 59.4(3)
C1' B6' H6' 117(3)
C1' B6' B11' 104.4(4)
C2' B6' H6' 118(3)
B5' B6' C2' 103.7(4)
B5' B6' H6' 124(3)
B10' B6' C1' 106.1(4)
B10' B6' C2' 105.9(4)
B10' B6' B5' 60.8(4)
B10' B6' H6' 130(3)
B10' B6' B11' 60.7(4)
B11' B6' C2' 59.7(3)
B11' B6' B5' 108.8(4)
B11' B6' H6' 124(3)
C2' B7' Co3' 63.8(2)
C2' B7' H7' 122(3)
C2' B7' B8' 105.8(4)
C2' B7' B11' 59.2(3)
C2' B7' B12' 105.1(4)
Co3' B7' H7' 116(3)
B8' B7' Co3' 65.2(3)
B8' B7' H7' 127(3)
B11' B7' Co3' 117.4(3)
B11' B7' H7' 115(3)
B11' B7' B8' 107.7(4)
B12' B7' Co3' 117.2(4)
B12' B7' H7' 120(3)
B12' B7' B8' 59.5(4)
B12' B7' B11' 59.5(3)
Co3' B8' H8' 114(4)
B4' B8' Co3' 63.2(3)
B4' B8' H8' 125(3)
B7' B8' Co3' 63.3(3)
B7' B8' B4' 106.0(4)
B7' B8' H8' 122(3)
B9' B8' Co3' 115.4(3)
B9' B8' B4' 59.7(3)
B9' B8' B7' 106.9(4)
B9' B8' H8' 122(4)
B12' B8' Co3' 115.3(4)
B12' B8' B4' 107.4(5)
B12' B8' B7' 59.2(4)
B12' B8' H8' 120(3)
B12' B8' B9' 60.4(4)
B4' B9' H9' 118(3)
B5' B9' B4' 60.7(3)
B5' B9' B8' 109.6(4)
B5' B9' H9' 118(3)
B5' B9' B10' 59.8(4)
B5' B9' B12' 107.1(5)
B8' B9' B4' 61.3(3)
B8' B9' H9' 122(3)
B8' B9' B12' 59.6(4)
B10' B9' B4' 108.9(4)
B10' B9' B8' 108.7(4)
B10' B9' H9' 122(3)
B10' B9' B12' 59.6(4)
B12' B9' B4' 108.0(4)
B12' B9' H9' 126(2)
B5' B10' B9' 59.8(3)
B5' B10' H10' 120(2)
B5' B10' B12' 107.8(5)
B6' B10' B5' 59.9(3)
B6' B10' B9' 108.5(4)
B6' B10' H10' 117(2)
B6' B10' B11' 59.9(4)
B6' B10' B12' 108.4(5)
B9' B10' H10' 124(2)
B11' B10' B5' 107.5(4)
B11' B10' B9' 108.7(5)
B11' B10' H10' 121(2)
B11' B10' B12' 60.1(4)
B12' B10' B9' 60.6(4)
B12' B10' H10' 126(2)
C11' C10' C1' 118.8(4)
C11' C10' C15' 120.3(4)
C15' C10' C1' 120.9(4)
C2' B11' B6' 60.5(3)
C2' B11' B7' 58.5(3)
C2' B11' B10' 105.5(4)
C2' B11' B12' 104.4(4)
C2' B11' H11' 110(3)
B6' B11' B7' 109.1(4)
B6' B11' B10' 59.3(3)
B6' B11' B12' 107.9(4)
B6' B11' H11' 115(3)
B7' B11' H11' 117(3)
B10' B11' B7' 108.0(4)
B10' B11' B12' 60.2(4)
B10' B11' H11' 132(3)
B12' B11' B7' 59.4(3)
B12' B11' H11' 134(3)
C10' C11' H11A 118(3)
C12' C11' C10' 120.9(5)
C12' C11' H11A 121(3)
B7' B12' B8' 61.4(4)
B7' B12' B9' 108.3(4)
B7' B12' B10' 108.8(4)
B7' B12' B11' 61.1(4)
B7' B12' H12' 123(3)
B8' B12' B9' 60.0(4)
B8' B12' H12' 124(3)
B9' B12' H12' 122(3)
B10' B12' B8' 109.2(4)
B10' B12' B9' 59.8(4)
B10' B12' H12' 118(3)
B11' B12' B8' 110.4(4)
B11' B12' B9' 107.6(4)
B11' B12' B10' 59.6(4)
B11' B12' H12' 119(3)
C11' C12' H12A 120.3
C11' C12' C13' 119.3(5)
C13' C12' H12A 120.3
C12' C13' H13' 120.1
C14' C13' C12' 119.9(5)
C14' C13' H13' 120.1
C13' C14' H14' 118.6
C13' C14' C15' 122.8(5)
C15' C14' H14' 118.6
C10' C15' C16' 121.4(4)
C14' C15' C10' 116.8(4)
C14' C15' C16' 121.8(5)
C17' C16' C15' 122.3(4)
C21' C16' C15' 120.5(4)
C21' C16' C17' 117.2(4)
C16' C17' C2' 120.8(4)
C18' C17' C2' 118.7(4)
C18' C17' C16' 120.4(4)
C17' C18' H18' 119.7
C19' C18' C17' 120.7(5)
C19' C18' H18' 119.7
C18' C19' H19' 120.1
C20' C19' C18' 119.7(5)
C20' C19' H19' 120.1
C19' C20' H20' 120.1
C19' C20' C21' 119.9(5)
C21' C20' H20' 120.1
C16' C21' H21' 118.9
C20' C21' C16' 122.2(5)
C20' C21' H21' 118.9
Co3' C31' H31' 125.9
C32' C31' Co3' 70.2(4)
C32' C31' H31' 125.9
C32' C31' C35' 108.2(6)
C35' C31' Co3' 69.4(3)
C35' C31' H31' 125.9
Co3' C32' H32' 126.0
C31' C32' Co3' 70.8(4)
C31' C32' H32' 126.0
C33' C32' Co3' 68.9(4)
C33' C32' C31' 108.0(6)
C33' C32' H32' 126.0
Co3' C33' H33' 125.3
C32' C33' Co3' 71.7(4)
C32' C33' H33' 125.3
C32' C33' C34' 109.3(6)
C34' C33' Co3' 70.4(3)
C34' C33' H33' 125.3
Co3' C34' H34' 126.6
C33' C34' Co3' 69.6(3)
C33' C34' H34' 126.6
C33' C34' C35' 106.8(5)
C35' C34' Co3' 70.5(3)
C35' C34' H34' 126.6
Co3' C35' H35' 126.2
C31' C35' Co3' 70.8(3)
C31' C35' C34' 107.6(5)
C31' C35' H35' 126.2
C34' C35' Co3' 69.3(3)
C34' C35' H35' 126.2
C2 C1 Co3 67.2(2)
C2 C1 B4 111.8(4)
C2 C1 B5 110.8(4)
C2 C1 B6 61.7(3)
B4 C1 Co3 65.9(3)
B4 C1 B6 112.9(4)
B5 C1 Co3 122.3(3)
B5 C1 B4 62.3(3)
B5 C1 B6 61.1(3)
B6 C1 Co3 123.6(3)
C10 C1 C2 116.9(4)
C10 C1 Co3 111.0(3)
C10 C1 B4 124.7(4)
C10 C1 B5 118.3(4)
C10 C1 B6 112.2(4)
C1 C2 Co3 66.1(2)
C1 C2 B6 62.9(3)
C1 C2 B7 110.6(4)
C1 C2 B11 110.5(4)
B6 C2 Co3 123.5(3)
B6 C2 B7 113.2(4)
B7 C2 Co3 65.1(2)
B11 C2 Co3 120.6(3)
B11 C2 B6 61.2(3)
B11 C2 B7 61.9(3)
C17 C2 C1 116.9(4)
C17 C2 Co3 111.1(3)
C17 C2 B6 112.2(4)
C17 C2 B7 125.0(4)
C17 C2 B11 120.1(4)
C1 Co3 C2 46.67(18)
C1 Co3 B4 50.0(2)
C1 Co3 B7 85.3(2)
C1 Co3 B8 86.2(2)
C1 Co3 C31 104.0(2)
C1 Co3 C32 119.4(2)
C1 Co3 C33 156.3(2)
C1 Co3 C35 120.1(2)
C2 Co3 B4 84.8(2)
C2 Co3 B7 50.5(2)
C2 Co3 B8 86.3(2)
C2 Co3 C31 121.7(2)
C2 Co3 C32 104.2(2)
C2 Co3 C33 118.1(2)
B4 Co3 B8 51.3(2)
B4 Co3 C31 114.6(3)
B4 Co3 C32 152.9(2)
B7 Co3 B4 88.5(3)
B7 Co3 B8 51.4(2)
B7 Co3 C31 156.0(3)
B7 Co3 C32 117.1(3)
C31 Co3 B8 149.5(3)
C31 Co3 C32 39.1(3)
C32 Co3 B8 152.7(3)
C33 Co3 B4 153.5(3)
C33 Co3 B7 96.1(2)
C33 Co3 B8 113.1(2)
C33 Co3 C31 66.6(2)
C33 Co3 C32 39.7(3)
C34 Co3 C1 158.0(2)
C34 Co3 C2 155.2(2)
C34 Co3 B4 113.8(3)
C34 Co3 B7 111.1(2)
C34 Co3 B8 92.8(2)
C34 Co3 C31 67.0(2)
C34 Co3 C32 67.1(2)
C34 Co3 C33 40.5(2)
C34 Co3 C35 40.3(2)
C35 Co3 C2 159.4(2)
C35 Co3 B4 96.1(2)
C35 Co3 B7 149.9(2)
C35 Co3 B8 110.3(3)
C35 Co3 C31 39.8(2)
C35 Co3 C32 66.7(2)
C35 Co3 C33 67.5(2)
C1 B4 Co3 64.1(3)
C1 B4 H4 119(3)
C1 B4 B5 58.0(3)
C1 B4 B8 105.9(4)
C1 B4 B9 104.9(4)
Co3 B4 H4 113(3)
B5 B4 Co3 116.9(4)
B5 B4 H4 115(3)
B5 B4 B8 108.4(5)
B8 B4 Co3 65.1(3)
B8 B4 H4 129(3)
B9 B4 Co3 118.0(4)
B9 B4 H4 123(3)
B9 B4 B5 60.0(4)
B9 B4 B8 60.4(4)
C1 B5 B4 59.6(3)
C1 B5 H5 116(3)
C1 B5 B6 60.8(3)
C1 B5 B9 105.5(4)
C1 B5 B10 106.5(4)
B4 B5 H5 123(2)
B4 B5 B10 108.2(4)
B6 B5 B4 110.4(4)
B6 B5 H5 113(2)
B6 B5 B9 109.0(5)
B6 B5 B10 60.3(3)
B9 B5 B4 59.3(3)
B9 B5 H5 132(3)
B9 B5 B10 60.1(4)
B10 B5 H5 125(2)
C1 B6 B5 58.1(3)
C1 B6 H6 115(3)
C1 B6 B10 104.8(4)
C1 B6 B11 102.7(4)
C2 B6 C1 55.4(3)
C2 B6 B5 103.3(4)
C2 B6 H6 116(3)
C2 B6 B10 105.5(4)
C2 B6 B11 58.7(3)
B5 B6 H6 123(3)
B5 B6 B10 60.6(4)
B10 B6 H6 133(3)
B11 B6 B5 107.2(4)
B11 B6 H6 128(3)
B11 B6 B10 60.3(4)
C2 B7 Co3 64.4(2)
C2 B7 H7 116(3)
C2 B7 B8 105.5(4)
C2 B7 B11 57.7(3)
C2 B7 B12 103.9(4)
Co3 B7 H7 109(2)
B8 B7 Co3 65.1(3)
B8 B7 H7 130(2)
B11 B7 Co3 116.4(3)
B11 B7 H7 118(2)
B11 B7 B8 106.9(4)
B12 B7 Co3 116.7(4)
B12 B7 H7 129(3)
B12 B7 B8 59.3(4)
B12 B7 B11 59.3(3)
Co3 B8 H8 114(3)
B4 B8 Co3 63.6(3)
B4 B8 B7 106.1(4)
B4 B8 H8 126(2)
B7 B8 Co3 63.5(3)
B7 B8 H8 120(3)
B9 B8 Co3 115.0(3)
B9 B8 B4 58.5(3)
B9 B8 B7 107.2(4)
B9 B8 H8 123(3)
B12 B8 Co3 115.7(4)
B12 B8 B4 106.5(4)
B12 B8 B7 59.6(4)
B12 B8 H8 119(3)
B12 B8 B9 60.4(4)
B4 B9 B5 60.7(3)
B4 B9 B8 61.1(3)
B4 B9 H9 120(3)
B4 B9 B10 109.6(4)
B4 B9 B12 107.6(4)
B5 B9 B8 109.5(4)
B5 B9 H9 127(3)
B5 B9 B10 60.4(4)
B5 B9 B12 107.3(4)
B8 B9 H9 115(3)
B10 B9 B8 109.1(4)
B10 B9 H9 125(3)
B10 B9 B12 59.9(4)
B12 B9 B8 59.3(4)
B12 B9 H9 119(3)
B5 B10 H10 122(3)
B6 B10 B5 59.2(3)
B6 B10 H10 120(3)
B6 B10 B12 107.7(4)
B9 B10 B5 59.6(3)
B9 B10 B6 107.7(4)
B9 B10 H10 123(3)
B9 B10 B12 60.4(4)
B11 B10 B5 105.3(4)
B11 B10 B6 59.2(3)
B11 B10 B9 107.0(4)
B11 B10 H10 123(3)
B11 B10 B12 59.5(4)
B12 B10 B5 107.1(4)
B12 B10 H10 123(3)
C11 C10 C1 118.4(4)
C11 C10 C15 120.4(4)
C15 C10 C1 121.2(4)
C2 B11 B6 60.1(3)
C2 B11 B7 60.4(3)
C2 B11 B10 106.7(4)
C2 B11 H11 118(3)
C2 B11 B12 106.5(4)
B6 B11 B7 111.0(4)
B6 B11 B10 60.5(3)
B6 B11 H11 115(3)
B6 B11 B12 109.6(4)
B7 B11 H11 121(3)
B10 B11 B7 109.7(5)
B10 B11 H11 124(3)
B12 B11 B7 60.1(4)
B12 B11 B10 60.5(4)
B12 B11 H11 128(3)
C10 C11 H11B 123(4)
C12 C11 C10 121.5(5)
C12 C11 H11B 116(4)
B7 B12 B9 108.4(4)
B7 B12 B10 109.5(4)
B7 B12 H12 119(3)
B8 B12 B7 61.1(3)
B8 B12 B9 60.4(4)
B8 B12 B10 109.7(4)
B8 B12 H12 122(3)
B9 B12 H12 125(3)
B10 B12 B9 59.6(4)
B10 B12 H12 120(3)
B11 B12 B7 60.5(3)
B11 B12 B8 109.3(4)
B11 B12 B9 106.8(4)
B11 B12 B10 60.0(4)
B11 B12 H12 119(3)
C11 C12 H12B 120.6
C11 C12 C13 118.8(5)
C13 C12 H12B 120.6
C12 C13 H13 119.9
C14 C13 C12 120.2(5)
C14 C13 H13 119.9
C13 C14 H14 119.0
C13 C14 C15 122.1(5)
C15 C14 H14 119.0
C10 C15 C16 121.2(4)
C14 C15 C10 117.0(4)
C14 C15 C16 121.7(4)
C17 C16 C15 122.9(4)
C17 C16 C21 117.1(4)
C21 C16 C15 120.0(4)
C16 C17 C2 120.8(4)
C16 C17 C18 120.9(4)
C18 C17 C2 118.2(4)
C17 C18 H18 119.7
C19 C18 C17 120.6(5)
C19 C18 H18 119.7
C18 C19 H19 120.4
C18 C19 C20 119.2(5)
C20 C19 H19 120.4
C19 C20 H20 119.9
C21 C20 C19 120.2(5)
C21 C20 H20 119.9
C16 C21 H21 119.0
C20 C21 C16 122.0(5)
C20 C21 H21 119.0
Co3 C31 H31 125.6
C32 C31 Co3 70.7(3)
C32 C31 H31 125.6
C32 C31 C35 108.8(5)
C35 C31 Co3 69.4(3)
C35 C31 H31 125.6
Co3 C32 H32 125.8
C31 C32 Co3 70.2(3)
C31 C32 H32 125.8
C31 C32 C33 108.5(5)
C33 C32 Co3 69.5(3)
C33 C32 H32 125.8
Co3 C33 H33 126.3
C32 C33 Co3 70.8(3)
C32 C33 H33 126.3
C32 C33 C34 107.3(5)
C34 C33 Co3 68.9(3)
C34 C33 H33 126.3
Co3 C34 H34 126.0
C33 C34 Co3 70.6(3)
C33 C34 H34 126.0
C35 C34 Co3 70.4(3)
C35 C34 C33 107.9(5)
C35 C34 H34 126.0
Co3 C35 H35 126.3
C31 C35 Co3 70.8(3)
C31 C35 C34 107.5(5)
C31 C35 H35 126.3
C34 C35 Co3 69.3(3)
C34 C35 H35 126.3

loop_
_geom_bond_atom_site_label_1
_geom_bond_atom_site_label_2
_geom_bond_distance
C1' C2' 1.615(6)
C1' Co3' 2.039(5)
C1' B4' 1.750(8)
C1' B5' 1.730(8)
C1' B6' 1.745(7)
C1' C10' 1.488(6)
C2' Co3' 2.027(5)
C2' B6' 1.760(8)
C2' B7' 1.733(7)
C2' B11' 1.746(8)
C2' C17' 1.494(6)
Co3' B4' 2.065(6)
Co3' B7' 2.063(6)
Co3' B8' 2.097(6)
Co3' C31' 2.064(6)
Co3' C32' 2.056(7)
Co3' C33' 2.020(6)
Co3' C34' 2.031(5)
Co3' C35' 2.046(5)
B4' H4' 1.12(5)
B4' B5' 1.797(9)
B4' B8' 1.820(9)
B4' B9' 1.792(9)
B5' H5' 1.07(5)
B5' B6' 1.749(9)
B5' B9' 1.763(8)
B5' B10' 1.763(9)
B6' H6' 1.05(5)
B6' B10' 1.737(9)
B6' B11' 1.748(8)
B7' H7' 1.04(5)
B7' B8' 1.808(9)
B7' B11' 1.798(9)
B7' B12' 1.769(9)
B8' H8' 0.92(5)
B8' B9' 1.781(9)
B8' B12' 1.774(9)
B9' H9' 1.19(6)
B9' B10' 1.775(9)
B9' B12' 1.789(9)
B10' H10' 1.17(5)
B10' B11' 1.761(9)
B10' B12' 1.771(9)
C10' C11' 1.397(7)
C10' C15' 1.416(7)
B11' B12' 1.770(9)
B11' H11' 1.11(6)
C11' H11A 1.04(5)
C11' C12' 1.381(7)
B12' H12' 1.08(5)
C12' H12A 0.9500
C12' C13' 1.392(7)
C13' H13' 0.9500
C13' C14' 1.371(7)
C14' H14' 0.9500
C14' C15' 1.395(6)
C15' C16' 1.488(7)
C16' C17' 1.411(6)
C16' C21' 1.400(7)
C17' C18' 1.394(6)
C18' H18' 0.9500
C18' C19' 1.387(7)
C19' H19' 0.9500
C19' C20' 1.380(7)
C20' H20' 0.9500
C20' C21' 1.382(7)
C21' H21' 0.9500
C31' H31' 1.0000
C31' C32' 1.377(9)
C31' C35' 1.398(9)
C32' H32' 1.0000
C32' C33' 1.375(10)
C33' H33' 1.0000
C33' C34' 1.387(9)
C34' H34' 1.0000
C34' C35' 1.401(8)
C35' H35' 1.0000
C1 C2 1.625(6)
C1 Co3 2.042(5)
C1 B4 1.738(8)
C1 B5 1.709(8)
C1 B6 1.756(7)
C1 C10 1.495(6)
C2 Co3 2.060(5)
C2 B6 1.738(8)
C2 B7 1.763(7)
C2 B11 1.714(7)
C2 C17 1.492(6)
Co3 B4 2.072(6)
Co3 B7 2.071(6)
Co3 B8 2.098(6)
Co3 C31 2.074(5)
Co3 C32 2.079(6)
Co3 C33 2.062(5)
Co3 C34 2.040(5)
Co3 C35 2.055(5)
B4 H4 1.05(5)
B4 B5 1.785(9)
B4 B8 1.807(9)
B4 B9 1.760(9)
B5 H5 1.19(5)
B5 B6 1.762(9)
B5 B9 1.773(8)
B5 B10 1.787(9)
B6 H6 1.18(5)
B6 B10 1.782(8)
B6 B11 1.758(8)
B7 H7 1.11(5)
B7 B8 1.809(9)
B7 B11 1.789(8)
B7 B12 1.782(9)
B8 H8 1.16(5)
B8 B9 1.795(9)
B8 B12 1.776(9)
B9 H9 1.08(6)
B9 B10 1.782(9)
B9 B12 1.796(9)
B10 H10 1.07(5)
B10 B11 1.778(9)
B10 B12 1.787(9)
C10 C11 1.388(7)
C10 C15 1.408(7)
B11 H11 1.11(5)
B11 B12 1.768(9)
C11 H11B 0.89(6)
C11 C12 1.383(7)
B12 H12 1.10(5)
C12 H12B 0.9500
C12 C13 1.388(8)
C13 H13 0.9500
C13 C14 1.380(7)
C14 H14 0.9500
C14 C15 1.403(6)
C15 C16 1.488(6)
C16 C17 1.396(6)
C16 C21 1.408(6)
C17 C18 1.399(6)
C18 H18 0.9500
C18 C19 1.380(7)
C19 H19 0.9500
C19 C20 1.394(7)
C20 H20 0.9500
C20 C21 1.372(7)
C21 H21 0.9500
C31 H31 1.0000
C31 C32 1.390(9)
C31 C35 1.405(8)
C32 H32 1.0000
C32 C33 1.408(9)
C33 H33 1.0000
C33 C34 1.418(8)
C34 H34 1.0000
C34 C35 1.411(7)
C35 H35 1.0000

loop_
_geom_torsion_atom_site_label_1
_geom_torsion_atom_site_label_2
_geom_torsion_atom_site_label_3
_geom_torsion_atom_site_label_4
_geom_torsion
C1' C2' B6' B5' -35.7(4)
C1' C2' B6' B10' -98.7(4)
C1' C2' B6' B11' -139.7(4)
C1' C2' B7' Co3' -50.5(3)
C1' C2' B7' B8' 0.9(5)
C1' C2' B7' B11' 102.3(4)
C1' C2' B7' B12' 62.8(5)
C1' C2' B11' B6' 37.6(4)
C1' C2' B11' B7' -104.4(4)
C1' C2' B11' B10' -2.6(5)
C1' C2' B11' B12' -65.1(5)
C1' C2' C17' C16' -2.0(7)
C1' C2' C17' C18' 175.2(4)
C1' B4' B5' B6' 33.8(4)
C1' B4' B5' B9' 134.3(4)
C1' B4' B5' B10' 97.2(4)
C1' B4' B8' Co3' 51.3(3)
C1' B4' B8' B7' 3.3(6)
C1' B4' B8' B9' -97.3(5)
C1' B4' B8' B12' -58.7(5)
C1' B4' B9' B5' -38.9(4)
C1' B4' B9' B8' 99.4(4)
C1' B4' B9' B10' -2.1(5)
C1' B4' B9' B12' 61.0(5)
C1' B5' B6' C2' 33.7(3)
C1' B5' B6' B10' 134.4(4)
C1' B5' B6' B11' 95.9(4)
C1' B5' B9' B4' 39.8(4)
C1' B5' B9' B8' 1.5(6)
C1' B5' B9' B10' -99.2(4)
C1' B5' B9' B12' -61.6(5)
C1' B5' B10' B6' -40.0(4)
C1' B5' B10' B9' 99.6(4)
C1' B5' B10' B11' -2.2(6)
C1' B5' B10' B12' 61.3(5)
C1' B6' B10' B5' 39.7(4)
C1' B6' B10' B9' 3.6(5)
C1' B6' B10' B11' -97.7(4)
C1' B6' B10' B12' -60.7(5)
C1' B6' B11' C2' -33.1(3)
C1' B6' B11' B7' 0.6(5)
C1' B6' B11' B10' 100.6(4)
C1' B6' B11' B12' 63.6(5)
C1' C10' C11' C12' -177.5(5)
C1' C10' C15' C14' 175.9(4)
C1' C10' C15' C16' -4.9(7)
C2' C1' B4' Co3' 48.9(3)
C2' C1' B4' B5' -103.2(4)
C2' C1' B4' B8' -3.0(6)
C2' C1' B4' B9' -64.1(5)
C2' C1' B5' B4' 104.0(4)
C2' C1' B5' B6' -39.0(4)
C2' C1' B5' B9' 63.7(5)
C2' C1' B5' B10' 0.6(5)
C2' C1' B6' B5' 138.8(4)
C2' C1' B6' B10' 98.4(4)
C2' C1' B6' B11' 35.2(4)
C2' C1' C10' C11' -177.0(4)
C2' C1' C10' C15' 3.3(7)
C2' B6' B10' B5' 97.0(4)
C2' B6' B10' B9' 60.9(5)
C2' B6' B10' B11' -40.4(4)
C2' B6' B10' B12' -3.4(6)
C2' B6' B11' B7' 33.7(4)
C2' B6' B11' B10' 133.7(4)
C2' B6' B11' B12' 96.8(4)
C2' B7' B8' Co3' -50.5(3)
C2' B7' B8' B4' -2.6(6)
C2' B7' B8' B9' 59.9(5)
C2' B7' B8' B12' 98.4(4)
C2' B7' B11' B6' -34.5(4)
C2' B7' B11' B10' -97.5(4)
C2' B7' B11' B12' -134.5(4)
C2' B7' B12' B8' -99.7(4)
C2' B7' B12' B9' -61.1(5)
C2' B7' B12' B10' 2.3(6)
C2' B7' B12' B11' 39.4(4)
C2' B11' B12' B7' -38.9(4)
C2' B11' B12' B8' -1.1(6)
C2' B11' B12' B9' 62.7(5)
C2' B11' B12' B10' 99.8(4)
C2' C17' C18' C19' -177.7(5)
Co3' C1' C2' B6' 153.8(3)
Co3' C1' C2' B7' 50.0(3)
Co3' C1' C2' B11' 117.2(4)
Co3' C1' C2' C17' -103.5(4)
Co3' C1' B4' B5' -152.2(4)
Co3' C1' B4' B8' -51.9(3)
Co3' C1' B4' B9' -113.1(4)
Co3' C1' B5' B4' 29.8(4)
Co3' C1' B5' B6' -113.2(4)
Co3' C1' B5' B9' -10.5(6)
Co3' C1' B5' B10' -73.6(5)
Co3' C1' B6' C2' -28.9(3)
Co3' C1' B6' B5' 109.9(4)
Co3' C1' B6' B10' 69.5(5)
Co3' C1' B6' B11' 6.3(5)
Co3' C1' C10' C11' -103.2(5)
Co3' C1' C10' C15' 77.0(5)
Co3' C2' B6' C1' 29.1(3)
Co3' C2' B6' B5' -6.6(5)
Co3' C2' B6' B10' -69.7(5)
Co3' C2' B6' B11' -110.6(4)
Co3' C2' B7' B8' 51.4(3)
Co3' C2' B7' B11' 152.8(3)
Co3' C2' B7' B12' 113.3(4)
Co3' C2' B11' B6' 112.5(4)
Co3' C2' B11' B7' -29.5(4)
Co3' C2' B11' B10' 72.3(5)
Co3' C2' B11' B12' 9.8(5)
Co3' C2' C17' C16' -76.4(5)
Co3' C2' C17' C18' 100.8(4)
Co3' B4' B5' C1' -28.0(3)
Co3' B4' B5' B6' 5.8(6)
Co3' B4' B5' B9' 106.3(4)
Co3' B4' B5' B10' 69.2(5)
Co3' B4' B8' B7' -48.0(3)
Co3' B4' B8' B9' -148.6(4)
Co3' B4' B8' B12' -110.0(4)
Co3' B4' B9' B5' -106.4(5)
Co3' B4' B9' B8' 31.8(4)
Co3' B4' B9' B10' -69.7(5)
Co3' B4' B9' B12' -6.5(6)
Co3' B7' B8' B4' 47.9(3)
Co3' B7' B8' B9' 110.5(4)
Co3' B7' B8' B12' 149.0(4)
Co3' B7' B11' C2' 27.5(3)
Co3' B7' B11' B6' -7.0(6)
Co3' B7' B11' B10' -69.9(5)
Co3' B7' B11' B12' -107.0(4)
Co3' B7' B12' B8' -31.8(4)
Co3' B7' B12' B9' 6.9(6)
Co3' B7' B12' B10' 70.3(5)
Co3' B7' B12' B11' 107.4(4)
Co3' B8' B9' B4' -31.0(4)
Co3' B8' B9' B5' 7.1(6)
Co3' B8' B9' B10' 70.8(5)
Co3' B8' B9' B12' 105.9(4)
Co3' B8' B12' B7' 30.6(4)
Co3' B8' B12' B9' -106.2(4)
Co3' B8' B12' B10' -70.9(5)
Co3' B8' B12' B11' -7.1(6)
Co3' C31' C32' C33' -59.0(5)
Co3' C31' C35' C34' 59.8(4)
Co3' C32' C33' C34' -60.6(4)
Co3' C33' C34' C35' -61.0(4)
Co3' C34' C35' C31' -60.8(4)
B4' C1' C2' Co3' -48.6(3)
B4' C1' C2' B6' 105.2(4)
B4' C1' C2' B7' 1.4(6)
B4' C1' C2' B11' 68.6(5)
B4' C1' C2' C17' -152.1(4)
B4' C1' B5' B6' -143.0(4)
B4' C1' B5' B9' -40.3(4)
B4' C1' B5' B10' -103.4(5)
B4' C1' B6' C2' -103.6(4)
B4' C1' B6' B5' 35.2(4)
B4' C1' B6' B10' -5.2(5)
B4' C1' B6' B11' -68.3(5)
B4' C1' C10' C11' -28.5(7)
B4' C1' C10' C15' 151.7(5)
B4' B5' B6' C1' -33.5(4)
B4' B5' B6' C2' 0.1(5)
B4' B5' B6' B10' 100.9(5)
B4' B5' B6' B11' 62.4(5)
B4' B5' B9' B8' -38.3(4)
B4' B5' B9' B10' -139.1(4)
B4' B5' B9' B12' -101.4(5)
B4' B5' B10' B6' -102.5(5)
B4' B5' B10' B9' 37.1(4)
B4' B5' B10' B11' -64.7(5)
B4' B5' B10' B12' -1.2(6)
B4' B8' B9' B5' 38.1(4)
B4' B8' B9' B10' 101.8(5)
B4' B8' B9' B12' 136.9(5)
B4' B8' B12' B7' 98.6(4)
B4' B8' B12' B9' -38.2(4)
B4' B8' B12' B10' -2.9(6)
B4' B8' B12' B11' 60.9(6)
B4' B9' B10' B5' -37.1(4)
B4' B9' B10' B6' -0.9(6)
B4' B9' B10' B11' 62.7(5)
B4' B9' B10' B12' 100.2(5)
B4' B9' B12' B7' -0.2(6)
B4' B9' B12' B8' 39.1(4)
B4' B9' B12' B10' -101.8(5)
B4' B9' B12' B11' -64.8(6)
B5' C1' C2' Co3' -115.9(4)
B5' C1' C2' B6' 37.9(4)
B5' C1' C2' B7' -65.9(5)
B5' C1' C2' B11' 1.2(5)
B5' C1' C2' C17' 140.6(4)
B5' C1' B4' Co3' 152.2(4)
B5' C1' B4' B8' 100.2(5)
B5' C1' B4' B9' 39.1(4)
B5' C1' B6' C2' -138.8(4)
B5' C1' B6' B10' -40.4(4)
B5' C1' B6' B11' -103.6(4)
B5' C1' C10' C11' 45.4(6)
B5' C1' C10' C15' -134.3(5)
B5' B4' B8' Co3' 112.2(4)
B5' B4' B8' B7' 64.2(5)
B5' B4' B8' B9' -36.4(4)
B5' B4' B8' B12' 2.1(6)
B5' B4' B9' B8' 138.2(5)
B5' B4' B9' B10' 36.7(4)
B5' B4' B9' B12' 99.9(5)
B5' B6' B10' B9' -36.2(4)
B5' B6' B10' B11' -137.5(5)
B5' B6' B10' B12' -100.4(5)
B5' B6' B11' C2' -95.2(4)
B5' B6' B11' B7' -61.5(5)
B5' B6' B11' B10' 38.5(4)
B5' B6' B11' B12' 1.6(6)
B5' B9' B10' B6' 36.2(4)
B5' B9' B10' B11' 99.9(5)
B5' B9' B10' B12' 137.4(5)
B5' B9' B12' B7' 63.8(6)
B5' B9' B12' B8' 103.1(5)
B5' B9' B12' B10' -37.8(4)
B5' B9' B12' B11' -0.8(6)
B5' B10' B11' C2' 2.9(6)
B5' B10' B11' B6' -37.8(4)
B5' B10' B11' B7' 64.2(5)
B5' B10' B11' B12' 100.9(5)
B5' B10' B12' B7' -62.7(6)
B5' B10' B12' B8' 2.6(6)
B5' B10' B12' B9' 37.9(4)
B5' B10' B12' B11' -100.4(5)
B6' C1' C2' Co3' -153.8(3)
B6' C1' C2' B7' -103.8(4)
B6' C1' C2' B11' -36.6(4)
B6' C1' C2' C17' 102.8(5)
B6' C1' B4' Co3' 117.6(4)
B6' C1' B4' B5' -34.6(4)
B6' C1' B4' B8' 65.7(5)
B6' C1' B4' B9' 4.5(5)
B6' C1' B5' B4' 143.0(4)
B6' C1' B5' B9' 102.6(5)
B6' C1' B5' B10' 39.6(4)
B6' C1' C10' C11' 112.8(5)
B6' C1' C10' C15' -66.9(6)
B6' C2' B7' Co3' -117.9(4)
B6' C2' B7' B8' -66.5(5)
B6' C2' B7' B11' 34.9(4)
B6' C2' B7' B12' -4.6(6)
B6' C2' B11' B7' -142.0(4)
B6' C2' B11' B10' -40.2(4)
B6' C2' B11' B12' -102.7(5)
B6' C2' C17' C16' 67.1(6)
B6' C2' C17' C18' -115.7(5)
B6' B5' B9' B4' 103.1(5)
B6' B5' B9' B8' 64.8(6)
B6' B5' B9' B10' -36.0(4)
B6' B5' B9' B12' 1.7(6)
B6' B5' B10' B9' 139.6(4)
B6' B5' B10' B11' 37.8(4)
B6' B5' B10' B12' 101.3(5)
B6' B10' B11' C2' 40.7(4)
B6' B10' B11' B7' 102.0(4)
B6' B10' B11' B12' 138.8(5)
B6' B10' B12' B7' 0.7(6)
B6' B10' B12' B8' 66.0(6)
B6' B10' B12' B9' 101.4(5)
B6' B10' B12' B11' -37.0(4)
B6' B11' B12' B7' -102.1(4)
B6' B11' B12' B8' -64.3(6)
B6' B11' B12' B9' -0.5(6)
B6' B11' B12' B10' 36.6(4)
B7' C2' B6' C1' 103.8(4)
B7' C2' B6' B5' 68.1(5)
B7' C2' B6' B10' 5.1(5)
B7' C2' B6' B11' -35.9(4)
B7' C2' B11' B6' 142.0(4)
B7' C2' B11' B10' 101.9(5)
B7' C2' B11' B12' 39.3(4)
B7' C2' C17' C16' -151.5(5)
B7' C2' C17' C18' 25.7(7)
B7' B8' B9' B4' -98.9(4)
B7' B8' B9' B5' -60.8(6)
B7' B8' B9' B10' 2.8(5)
B7' B8' B9' B12' 37.9(4)
B7' B8' B12' B9' -136.8(4)
B7' B8' B12' B10' -101.5(5)
B7' B8' B12' B11' -37.7(4)
B7' B11' B12' B8' 37.8(4)
B7' B11' B12' B9' 101.6(5)
B7' B11' B12' B10' 138.7(4)
B8' B4' B5' C1' -97.7(4)
B8' B4' B5' B6' -63.9(5)
B8' B4' B5' B9' 36.5(4)
B8' B4' B5' B10' -0.6(6)
B8' B4' B9' B5' -138.2(5)
B8' B4' B9' B10' -101.5(5)
B8' B4' B9' B12' -38.3(4)
B8' B7' B11' C2' 98.3(4)
B8' B7' B11' B6' 63.7(5)
B8' B7' B11' B10' 0.8(5)
B8' B7' B11' B12' -36.3(4)
B8' B7' B12' B9' 38.6(4)
B8' B7' B12' B10' 102.1(5)
B8' B7' B12' B11' 139.1(4)
B8' B9' B10' B5' -102.3(5)
B8' B9' B10' B6' -66.0(5)
B8' B9' B10' B11' -2.4(6)
B8' B9' B10' B12' 35.1(4)
B8' B9' B12' B7' -39.3(4)
B8' B9' B12' B10' -140.9(4)
B8' B9' B12' B11' -103.8(5)
B9' B4' B5' C1' -134.3(4)
B9' B4' B5' B6' -100.5(5)
B9' B4' B5' B10' -37.1(4)
B9' B4' B8' Co3' 148.6(4)
B9' B4' B8' B7' 100.6(5)
B9' B4' B8' B12' 38.6(4)
B9' B5' B6' C1' -98.0(4)
B9' B5' B6' C2' -64.3(5)
B9' B5' B6' B10' 36.5(4)
B9' B5' B6' B11' -2.1(6)
B9' B5' B10' B6' -139.6(4)
B9' B5' B10' B11' -101.8(5)
B9' B5' B10' B12' -38.3(4)
B9' B8' B12' B7' 136.8(4)
B9' B8' B12' B10' 35.3(4)
B9' B8' B12' B11' 99.1(5)
B9' B10' B11' C2' -60.3(5)
B9' B10' B11' B6' -101.1(5)
B9' B10' B11' B7' 1.0(6)
B9' B10' B11' B12' 37.7(4)
B9' B10' B12' B7' -100.7(5)
B9' B10' B12' B8' -35.4(4)
B9' B10' B12' B11' -138.3(4)
B10' B5' B6' C1' -134.4(4)
B10' B5' B6' C2' -100.8(4)
B10' B5' B6' B11' -38.5(4)
B10' B5' B9' B4' 139.1(4)
B10' B5' B9' B8' 100.8(5)
B10' B5' B9' B12' 37.7(4)
B10' B6' B11' C2' -133.7(4)
B10' B6' B11' B7' -100.0(5)
B10' B6' B11' B12' -37.0(4)
B10' B9' B12' B7' 101.6(5)
B10' B9' B12' B8' 140.9(4)
B10' B9' B12' B11' 37.0(4)
B10' B11' B12' B7' -138.7(4)
B10' B11' B12' B8' -100.9(5)
B10' B11' B12' B9' -37.1(4)
C10' C1' C2' Co3' 103.6(4)
C10' C1' C2' B6' -102.6(4)
C10' C1' C2' B7' 153.6(4)
C10' C1' C2' B11' -139.2(4)
C10' C1' C2' C17' 0.2(6)
C10' C1' B4' Co3' -101.1(4)
C10' C1' B4' B5' 106.7(5)
C10' C1' B4' B8' -153.0(5)
C10' C1' B4' B9' 145.8(5)
C10' C1' B5' B4' -115.9(5)
C10' C1' B5' B6' 101.2(5)
C10' C1' B5' B9' -156.2(4)
C10' C1' B5' B10' 140.7(4)
C10' C1' B6' C2' 110.5(4)
C10' C1' B6' B5' -110.7(5)
C10' C1' B6' B10' -151.1(4)
C10' C1' B6' B11' 145.7(4)
C10' C11' C12' C13' 0.5(8)
C10' C15' C16' C17' 3.0(7)
C10' C15' C16' C21' -173.9(4)
B11' C2' B6' C1' 139.7(4)
B11' C2' B6' B5' 104.0(4)
B11' C2' B6' B10' 40.9(4)
B11' C2' B7' Co3' -152.8(3)
B11' C2' B7' B8' -101.4(5)
B11' C2' B7' B12' -39.5(4)
B11' C2' C17' C16' 133.9(5)
B11' C2' C17' C18' -48.9(6)
B11' B6' B10' B5' 137.5(5)
B11' B6' B10' B9' 101.3(5)
B11' B6' B10' B12' 37.1(4)
B11' B7' B8' Co3' -112.7(4)
B11' B7' B8' B4' -64.7(5)
B11' B7' B8' B9' -2.2(5)
B11' B7' B8' B12' 36.3(4)
B11' B7' B12' B8' -139.1(4)
B11' B7' B12' B9' -100.5(5)
B11' B7' B12' B10' -37.0(4)
B11' B10' B12' B7' 37.6(4)
B11' B10' B12' B8' 103.0(5)
B11' B10' B12' B9' 138.3(4)
C11' C10' C15' C14' -3.8(7)
C11' C10' C15' C16' 175.4(4)
C11' C12' C13' C14' -1.4(8)
B12' B7' B8' Co3' -149.0(4)
B12' B7' B8' B4' -101.0(5)
B12' B7' B8' B9' -38.5(4)
B12' B7' B11' C2' 134.5(4)
B12' B7' B11' B6' 100.0(5)
B12' B7' B11' B10' 37.1(4)
B12' B8' B9' B4' -136.9(5)
B12' B8' B9' B5' -98.8(5)
B12' B8' B9' B10' -35.1(4)
B12' B9' B10' B5' -137.4(5)
B12' B9' B10' B6' -101.1(5)
B12' B9' B10' B11' -37.5(4)
B12' B10' B11' C2' -98.0(5)
B12' B10' B11' B6' -138.8(5)
B12' B10' B11' B7' -36.7(4)
C12' C13' C14' C15' -0.4(8)
C13' C14' C15' C10' 2.9(7)
C13' C14' C15' C16' -176.2(5)
C14' C15' C16' C17' -177.9(4)
C14' C15' C16' C21' 5.2(7)
C15' C10' C11' C12' 2.2(8)
C15' C16' C17' C2' 0.6(7)
C15' C16' C17' C18' -176.5(4)
C15' C16' C21' C20' 177.1(5)
C16' C17' C18' C19' -0.5(7)
C17' C2' B6' C1' -109.6(4)
C17' C2' B6' B5' -145.2(4)
C17' C2' B6' B10' 151.7(4)
C17' C2' B6' B11' 110.8(4)
C17' C2' B7' Co3' 100.4(5)
C17' C2' B7' B8' 151.7(5)
C17' C2' B7' B11' -106.8(5)
C17' C2' B7' B12' -146.3(5)
C17' C2' B11' B6' -101.1(5)
C17' C2' B11' B7' 116.9(5)
C17' C2' B11' B10' -141.2(4)
C17' C2' B11' B12' 156.2(4)
C17' C16' C21' C20' 0.0(7)
C17' C18' C19' C20' 0.0(8)
C18' C19' C20' C21' 0.5(8)
C19' C20' C21' C16' -0.5(8)
C21' C16' C17' C2' 177.6(4)
C21' C16' C17' C18' 0.5(7)
C31' C32' C33' Co3' 60.3(5)
C31' C32' C33' C34' -0.4(7)
C32' C31' C35' Co3' -59.6(4)
C32' C31' C35' C34' 0.2(7)
C32' C33' C34' Co3' 61.4(5)
C32' C33' C34' C35' 0.5(7)
C33' C34' C35' Co3' 60.4(4)
C33' C34' C35' C31' -0.4(7)
C35' C31' C32' Co3' 59.2(4)
C35' C31' C32' C33' 0.1(7)
C1 C2 B6 B5 -34.7(3)
C1 C2 B6 B10 -97.4(4)
C1 C2 B6 B11 -137.0(4)
C1 C2 B7 Co3 -49.3(3)
C1 C2 B7 B8 2.5(5)
C1 C2 B7 B11 102.9(4)
C1 C2 B7 B12 63.9(5)
C1 C2 B11 B6 40.4(4)
C1 C2 B11 B7 -103.1(4)
C1 C2 B11 B10 0.4(5)
C1 C2 B11 B12 -63.1(5)
C1 C2 C17 C16 -3.4(6)
C1 C2 C17 C18 176.0(4)
C1 B4 B5 B6 34.7(4)
C1 B4 B5 B9 135.1(5)
C1 B4 B5 B10 98.9(4)
C1 B4 B8 Co3 50.8(3)
C1 B4 B8 B7 2.2(6)
C1 B4 B8 B9 -98.4(5)
C1 B4 B8 B12 -60.2(5)
C1 B4 B9 B5 -38.3(4)
C1 B4 B9 B8 100.0(5)
C1 B4 B9 B10 -1.5(6)
C1 B4 B9 B12 62.1(5)
C1 B5 B6 C2 33.5(3)
C1 B5 B6 B10 134.0(4)
C1 B5 B6 B11 94.5(4)
C1 B5 B9 B4 39.2(4)
C1 B5 B9 B8 1.0(6)
C1 B5 B9 B10 -100.4(4)
C1 B5 B9 B12 -61.7(5)
C1 B5 B10 B6 -40.9(4)
C1 B5 B10 B9 98.7(4)
C1 B5 B10 B11 -2.3(5)
C1 B5 B10 B12 59.9(5)
C1 B6 B10 B5 39.2(4)
C1 B6 B10 B9 3.2(5)
C1 B6 B10 B11 -96.4(4)
C1 B6 B10 B12 -60.6(5)
C1 B6 B11 C2 -35.1(3)
C1 B6 B11 B7 -1.4(5)
C1 B6 B11 B10 99.9(4)
C1 B6 B11 B12 63.1(5)
C1 C10 C11 C12 179.1(5)
C1 C10 C15 C14 179.6(4)
C1 C10 C15 C16 -3.3(7)
C2 C1 B4 Co3 50.6(3)
C2 C1 B4 B5 -102.9(4)
C2 C1 B4 B8 -0.7(5)
C2 C1 B4 B9 -63.7(5)
C2 C1 B5 B4 104.4(4)
C2 C1 B5 B6 -37.9(4)
C2 C1 B5 B9 65.4(5)
C2 C1 B5 B10 2.7(5)
C2 C1 B6 B5 139.3(4)
C2 C1 B6 B10 98.9(4)
C2 C1 B6 B11 36.7(4)
C2 C1 C10 C11 -177.2(4)
C2 C1 C10 C15 2.8(6)
C2 B6 B10 B5 96.7(4)
C2 B6 B10 B9 60.8(5)
C2 B6 B10 B11 -38.8(4)
C2 B6 B10 B12 -3.0(5)
C2 B6 B11 B7 33.7(4)
C2 B6 B11 B10 135.0(4)
C2 B6 B11 B12 98.3(4)
C2 B7 B8 Co3 -51.4(3)
C2 B7 B8 B4 -2.8(5)
C2 B7 B8 B9 58.5(5)
C2 B7 B8 B12 97.1(4)
C2 B7 B11 B6 -33.6(4)
C2 B7 B11 B10 -98.6(4)
C2 B7 B11 B12 -134.7(4)
C2 B7 B12 B8 -100.0(4)
C2 B7 B12 B9 -61.1(5)
C2 B7 B12 B10 2.3(5)
C2 B7 B12 B11 38.2(4)
C2 B11 B12 B7 -40.1(4)
C2 B11 B12 B8 -1.9(6)
C2 B11 B12 B9 61.8(5)
C2 B11 B12 B10 100.2(4)
C2 C17 C18 C19 179.4(4)
Co3 C1 C2 B6 155.1(3)
Co3 C1 C2 B7 48.8(3)
Co3 C1 C2 B11 115.4(4)
Co3 C1 C2 C17 -102.5(4)
Co3 C1 B4 B5 -153.5(4)
Co3 C1 B4 B8 -51.3(3)
Co3 C1 B4 B9 -114.3(4)
Co3 C1 B5 B4 28.8(4)
Co3 C1 B5 B6 -113.5(4)
Co3 C1 B5 B9 -10.2(6)
Co3 C1 B5 B10 -72.9(5)
Co3 C1 B6 C2 -27.8(3)
Co3 C1 B6 B5 111.4(4)
Co3 C1 B6 B10 71.1(5)
Co3 C1 B6 B11 8.9(5)
Co3 C1 C10 C11 -102.8(5)
Co3 C1 C10 C15 77.2(5)
Co3 C2 B6 C1 27.5(3)
Co3 C2 B6 B5 -7.2(5)
Co3 C2 B6 B10 -69.9(5)
Co3 C2 B6 B11 -109.5(4)
Co3 C2 B7 B8 51.8(3)
Co3 C2 B7 B11 152.2(4)
Co3 C2 B7 B12 113.2(4)
Co3 C2 B11 B6 114.0(4)
Co3 C2 B11 B7 -29.4(4)
Co3 C2 B11 B10 74.1(5)
Co3 C2 B11 B12 10.6(5)
Co3 C2 C17 C16 -76.4(5)
Co3 C2 C17 C18 103.0(4)
Co3 B4 B5 C1 -26.8(4)
Co3 B4 B5 B6 7.9(6)
Co3 B4 B5 B9 108.4(5)
Co3 B4 B5 B10 72.1(5)
Co3 B4 B8 B7 -48.5(3)
Co3 B4 B8 B9 -149.1(4)
Co3 B4 B8 B12 -110.9(4)
Co3 B4 B9 B5 -106.5(4)
Co3 B4 B9 B8 31.8(4)
Co3 B4 B9 B10 -69.7(5)
Co3 B4 B9 B12 -6.2(6)
Co3 B7 B8 B4 48.6(3)
Co3 B7 B8 B9 109.9(4)
Co3 B7 B8 B12 148.5(4)
Co3 B7 B11 C2 28.0(3)
Co3 B7 B11 B6 -5.6(6)
Co3 B7 B11 B10 -70.6(5)
Co3 B7 B11 B12 -106.8(4)
Co3 B7 B12 B8 -32.0(4)
Co3 B7 B12 B9 6.9(6)
Co3 B7 B12 B10 70.3(5)
Co3 B7 B12 B11 106.2(4)
Co3 B8 B9 B4 -30.5(4)
Co3 B8 B9 B5 7.5(6)
Co3 B8 B9 B10 71.9(5)
Co3 B8 B9 B12 106.5(4)
Co3 B8 B12 B7 31.2(4)
Co3 B8 B12 B9 -105.4(4)
Co3 B8 B12 B10 -70.7(5)
Co3 B8 B12 B11 -6.6(6)
Co3 C31 C32 C33 -59.2(4)
Co3 C31 C35 C34 59.8(4)
Co3 C32 C33 C34 -59.5(4)
Co3 C33 C34 C35 -60.9(4)
Co3 C34 C35 C31 -60.8(4)
B4 C1 C2 Co3 -49.9(3)
B4 C1 C2 B6 105.2(4)
B4 C1 C2 B7 -1.1(5)
B4 C1 C2 B11 65.5(5)
B4 C1 C2 C17 -152.4(4)
B4 C1 B5 B6 -142.4(4)
B4 C1 B5 B9 -39.0(4)
B4 C1 B5 B10 -101.7(5)
B4 C1 B6 C2 -103.3(4)
B4 C1 B6 B5 36.0(4)
B4 C1 B6 B10 -4.4(5)
B4 C1 B6 B11 -66.6(5)
B4 C1 C10 C11 -28.3(7)
B4 C1 C10 C15 151.8(5)
B4 B5 B6 C1 -34.2(4)
B4 B5 B6 C2 -0.7(5)
B4 B5 B6 B10 99.8(5)
B4 B5 B6 B11 60.3(5)
B4 B5 B9 B8 -38.1(4)
B4 B5 B9 B10 -139.6(5)
B4 B5 B9 B12 -100.9(5)
B4 B5 B10 B6 -103.6(5)
B4 B5 B10 B9 35.9(4)
B4 B5 B10 B11 -65.0(5)
B4 B5 B10 B12 -2.9(6)
B4 B8 B9 B5 38.0(4)
B4 B8 B9 B10 102.3(4)
B4 B8 B9 B12 137.0(4)
B4 B8 B12 B7 99.4(4)
B4 B8 B12 B9 -37.3(4)
B4 B8 B12 B10 -2.6(6)
B4 B8 B12 B11 61.5(5)
B4 B9 B10 B5 -36.9(4)
B4 B9 B10 B6 -1.1(6)
B4 B9 B10 B11 61.2(5)
B4 B9 B10 B12 99.6(5)
B4 B9 B12 B7 -0.5(6)
B4 B9 B12 B8 38.8(4)
B4 B9 B12 B10 -102.8(5)
B4 B9 B12 B11 -64.3(5)
B5 C1 C2 Co3 -117.4(4)
B5 C1 C2 B6 37.7(4)
B5 C1 C2 B7 -68.6(5)
B5 C1 C2 B11 -2.0(5)
B5 C1 C2 C17 140.1(4)
B5 C1 B4 Co3 153.5(4)
B5 C1 B4 B8 102.1(5)
B5 C1 B4 B9 39.2(4)
B5 C1 B6 C2 -139.3(4)
B5 C1 B6 B10 -40.4(4)
B5 C1 B6 B11 -102.6(4)
B5 C1 C10 C11 46.2(6)
B5 C1 C10 C15 -133.8(5)
B5 B4 B8 Co3 111.7(4)
B5 B4 B8 B7 63.2(5)
B5 B4 B8 B9 -37.4(4)
B5 B4 B8 B12 0.8(5)
B5 B4 B9 B8 138.3(5)
B5 B4 B9 B10 36.8(4)
B5 B4 B9 B12 100.3(5)
B5 B6 B10 B9 -36.0(4)
B5 B6 B10 B11 -135.6(5)
B5 B6 B10 B12 -99.7(5)
B5 B6 B11 C2 -95.4(4)
B5 B6 B11 B7 -61.7(5)
B5 B6 B11 B10 39.7(4)
B5 B6 B11 B12 2.9(6)
B5 B9 B10 B6 35.8(4)
B5 B9 B10 B11 98.1(4)
B5 B9 B10 B12 136.4(5)
B5 B9 B12 B7 63.5(5)
B5 B9 B12 B8 102.7(4)
B5 B9 B12 B10 -38.9(4)
B5 B9 B12 B11 -0.3(6)
B5 B10 B11 C2 1.2(5)
B5 B10 B11 B6 -38.6(4)
B5 B10 B11 B7 65.0(5)
B5 B10 B11 B12 101.1(4)
B5 B10 B12 B7 -61.9(5)
B5 B10 B12 B8 3.4(6)
B5 B10 B12 B9 38.4(4)
B5 B10 B12 B11 -98.0(4)
B6 C1 C2 Co3 -155.1(3)
B6 C1 C2 B7 -106.3(4)
B6 C1 C2 B11 -39.7(4)
B6 C1 C2 C17 102.5(4)
B6 C1 B4 Co3 118.0(4)
B6 C1 B4 B5 -35.5(4)
B6 C1 B4 B8 66.6(5)
B6 C1 B4 B9 3.7(6)
B6 C1 B5 B4 142.4(4)
B6 C1 B5 B9 103.4(5)
B6 C1 B5 B10 40.6(4)
B6 C1 C10 C11 114.3(5)
B6 C1 C10 C15 -65.7(6)
B6 C2 B7 Co3 -117.6(4)
B6 C2 B7 B8 -65.9(5)
B6 C2 B7 B11 34.6(4)
B6 C2 B7 B12 -4.4(5)
B6 C2 B11 B7 -143.4(4)
B6 C2 B11 B10 -40.0(4)
B6 C2 B11 B12 -103.4(5)
B6 C2 C17 C16 66.4(6)
B6 C2 C17 C18 -114.3(5)
B6 B5 B9 B4 103.0(5)
B6 B5 B9 B8 64.9(5)
B6 B5 B9 B10 -36.5(4)
B6 B5 B9 B12 2.1(6)
B6 B5 B10 B9 139.6(4)
B6 B5 B10 B11 38.6(4)
B6 B5 B10 B12 100.7(5)
B6 B10 B11 C2 39.7(4)
B6 B10 B11 B7 103.6(4)
B6 B10 B11 B12 139.6(4)
B6 B10 B12 B7 0.4(6)
B6 B10 B12 B8 65.7(5)
B6 B10 B12 B9 100.7(4)
B6 B10 B12 B11 -35.7(4)
B6 B11 B12 B7 -103.6(4)
B6 B11 B12 B8 -65.4(5)
B6 B11 B12 B9 -1.6(6)
B6 B11 B12 B10 36.8(4)
B7 C2 B6 C1 102.1(4)
B7 C2 B6 B5 67.4(5)
B7 C2 B6 B10 4.7(5)
B7 C2 B6 B11 -34.9(4)
B7 C2 B11 B6 143.4(4)
B7 C2 B11 B10 103.5(5)
B7 C2 B11 B12 40.0(4)
B7 C2 C17 C16 -150.0(4)
B7 C2 C17 C18 29.3(7)
B7 B8 B9 B4 -98.7(4)
B7 B8 B9 B5 -60.8(5)
B7 B8 B9 B10 3.6(5)
B7 B8 B9 B12 38.3(4)
B7 B8 B12 B9 -136.7(4)
B7 B8 B12 B10 -102.0(5)
B7 B8 B12 B11 -37.9(4)
B7 B11 B12 B8 38.2(4)
B7 B11 B12 B9 102.0(4)
B7 B11 B12 B10 140.3(4)
B8 B4 B5 C1 -97.6(4)
B8 B4 B5 B6 -62.9(5)
B8 B4 B5 B9 37.6(4)
B8 B4 B5 B10 1.3(6)
B8 B4 B9 B5 -138.3(5)
B8 B4 B9 B10 -101.5(5)
B8 B4 B9 B12 -38.0(4)
B8 B7 B11 C2 98.0(4)
B8 B7 B11 B6 64.4(5)
B8 B7 B11 B10 -0.6(5)
B8 B7 B11 B12 -36.7(4)
B8 B7 B12 B9 38.9(4)
B8 B7 B12 B10 102.3(5)
B8 B7 B12 B11 138.3(4)
B8 B9 B10 B5 -102.0(4)
B8 B9 B10 B6 -66.3(5)
B8 B9 B10 B11 -3.9(5)
B8 B9 B10 B12 34.4(4)
B8 B9 B12 B7 -39.3(4)
B8 B9 B12 B10 -141.6(4)
B8 B9 B12 B11 -103.1(4)
B9 B4 B5 C1 -135.1(5)
B9 B4 B5 B6 -100.5(5)
B9 B4 B5 B10 -36.3(4)
B9 B4 B8 Co3 149.1(4)
B9 B4 B8 B7 100.6(5)
B9 B4 B8 B12 38.2(4)
B9 B5 B6 C1 -97.6(4)
B9 B5 B6 C2 -64.1(5)
B9 B5 B6 B10 36.5(4)
B9 B5 B6 B11 -3.1(6)
B9 B5 B10 B6 -139.6(4)
B9 B5 B10 B11 -101.0(5)
B9 B5 B10 B12 -38.8(4)
B9 B8 B12 B7 136.7(4)
B9 B8 B12 B10 34.7(4)
B9 B8 B12 B11 98.8(5)
B9 B10 B11 C2 -61.1(5)
B9 B10 B11 B6 -100.8(4)
B9 B10 B11 B7 2.8(5)
B9 B10 B11 B12 38.8(4)
B9 B10 B12 B7 -100.3(5)
B9 B10 B12 B8 -35.0(4)
B9 B10 B12 B11 -136.5(4)
B10 B5 B6 C1 -134.0(4)
B10 B5 B6 C2 -100.5(4)
B10 B5 B6 B11 -39.5(4)
B10 B5 B9 B4 139.6(5)
B10 B5 B9 B8 101.4(5)
B10 B5 B9 B12 38.7(4)
B10 B6 B11 C2 -135.0(4)
B10 B6 B11 B7 -101.4(5)
B10 B6 B11 B12 -36.8(4)
B10 B9 B12 B7 102.3(5)
B10 B9 B12 B8 141.6(4)
B10 B9 B12 B11 38.5(4)
B10 B11 B12 B7 -140.3(4)
B10 B11 B12 B8 -102.2(5)
B10 B11 B12 B9 -38.4(4)
C10 C1 C2 Co3 102.9(4)
C10 C1 C2 B6 -102.0(5)
C10 C1 C2 B7 151.7(4)
C10 C1 C2 B11 -141.7(4)
C10 C1 C2 C17 0.5(6)
C10 C1 B4 Co3 -99.7(4)
C10 C1 B4 B5 106.8(5)
C10 C1 B4 B8 -151.1(5)
C10 C1 B4 B9 146.0(5)
C10 C1 B5 B4 -116.5(5)
C10 C1 B5 B6 101.1(5)
C10 C1 B5 B9 -155.5(4)
C10 C1 B5 B10 141.7(4)
C10 C1 B6 C2 109.6(4)
C10 C1 B6 B5 -111.1(5)
C10 C1 B6 B10 -151.5(4)
C10 C1 B6 B11 146.3(4)
C10 C11 C12 C13 1.4(8)
C10 C15 C16 C17 0.2(7)
C10 C15 C16 C21 -177.6(4)
B11 C2 B6 C1 137.0(4)
B11 C2 B6 B5 102.3(4)
B11 C2 B6 B10 39.6(4)
B11 C2 B7 Co3 -152.2(4)
B11 C2 B7 B8 -100.5(5)
B11 C2 B7 B12 -39.0(4)
B11 C2 C17 C16 135.0(5)
B11 C2 C17 C18 -45.6(6)
B11 B6 B10 B5 135.6(5)
B11 B6 B10 B9 99.6(5)
B11 B6 B10 B12 35.8(4)
B11 B7 B8 Co3 -111.7(4)
B11 B7 B8 B4 -63.2(5)
B11 B7 B8 B9 -1.9(5)
B11 B7 B8 B12 36.8(4)
B11 B7 B12 B8 -138.3(4)
B11 B7 B12 B9 -99.3(5)
B11 B7 B12 B10 -35.9(4)
B11 B10 B12 B7 36.1(4)
B11 B10 B12 B8 101.5(5)
B11 B10 B12 B9 136.5(4)
C11 C10 C15 C14 -0.4(7)
C11 C10 C15 C16 176.7(4)
C11 C12 C13 C14 -0.5(8)
B12 B7 B8 Co3 -148.5(4)
B12 B7 B8 B4 -99.9(5)
B12 B7 B8 B9 -38.6(4)
B12 B7 B11 C2 134.7(4)
B12 B7 B11 B6 101.2(5)
B12 B7 B11 B10 36.2(4)
B12 B8 B9 B4 -137.0(4)
B12 B8 B9 B5 -99.0(5)
B12 B8 B9 B10 -34.7(4)
B12 B9 B10 B5 -136.4(5)
B12 B9 B10 B6 -100.7(5)
B12 B9 B10 B11 -38.3(4)
B12 B10 B11 C2 -99.9(5)
B12 B10 B11 B6 -139.6(4)
B12 B10 B11 B7 -36.0(4)
C12 C13 C14 C15 -0.9(8)
C13 C14 C15 C10 1.4(7)
C13 C14 C15 C16 -175.8(5)
C14 C15 C16 C17 177.2(4)
C14 C15 C16 C21 -0.6(7)
C15 C10 C11 C12 -1.0(8)
C15 C16 C17 C2 3.2(7)
C15 C16 C17 C18 -176.1(4)
C15 C16 C21 C20 176.3(4)
C16 C17 C18 C19 -1.2(7)
C17 C2 B6 C1 -109.8(4)
C17 C2 B6 B5 -144.6(4)
C17 C2 B6 B10 152.7(4)
C17 C2 B6 B11 113.2(4)
C17 C2 B7 Co3 99.1(4)
C17 C2 B7 B8 150.9(4)
C17 C2 B7 B11 -108.6(5)
C17 C2 B7 B12 -147.6(5)
C17 C2 B11 B6 -100.3(5)
C17 C2 B11 B7 116.2(5)
C17 C2 B11 B10 -140.3(4)
C17 C2 B11 B12 156.2(4)
C17 C16 C21 C20 -1.6(7)
C17 C18 C19 C20 0.4(7)
C18 C19 C20 C21 -0.3(8)
C19 C20 C21 C16 0.9(7)
C21 C16 C17 C2 -178.9(4)
C21 C16 C17 C18 1.7(7)
C31 C32 C33 Co3 59.6(4)
C31 C32 C33 C34 0.2(6)
C32 C31 C35 Co3 -59.9(4)
C32 C31 C35 C34 -0.1(6)
C32 C33 C34 Co3 60.7(4)
C32 C33 C34 C35 -0.2(6)
C33 C34 C35 Co3 61.0(4)
C33 C34 C35 C31 0.2(6)
C35 C31 C32 Co3 59.1(4)
C35 C31 C32 C33 0.0(6)

loop_
_twin_individual_id
_twin_individual_mass_fraction_refined
1 0.51(2)
2 0.49(2)
